data_4063660
loop_
_publ_author_name
'Chen, Dafa'
'Zhang, Congying'
'Xu, Shansheng'
'Song, Haibin'
'Wang, Baiquan'

_publ_section_title
;
 Reactions of a Trinuclear Ruthenium Complex Derived from
 3-(2-Pyridyl)indene with Diphenylacetylene and Phenylacetylene: Insertion
 of Alkynes into the Ru&#x2212;C bond
;
_journal_issue 4
_journal_name_full Organometallics
_journal_page_first 676
_journal_paper_doi 10.1021/om1008007
_journal_volume 30
_journal_year 2011
_chemical_formula_sum 'C36 H21 N O6 Ru3'
_chemical_formula_weight 866.75
_chemical_name_systematic
; 
 ? 
;
_space_group_IT_number 14
_symmetry_cell_setting monoclinic
_symmetry_space_group_name_Hall '-P 2yn'
_symmetry_space_group_name_H-M 'P 1 21/n 1'
_atom_sites_solution_hydrogens geom
_atom_sites_solution_primary direct
_atom_sites_solution_secondary difmap
_audit_creation_method SHELXL-97
_cell_angle_alpha 90.00
_cell_angle_beta 92.212(2)
_cell_angle_gamma 90.00
_cell_formula_units_Z 4
_cell_length_a 10.0956(11)
_cell_length_b 15.8247(18)
_cell_length_c 19.840(2)
_cell_measurement_reflns_used 7996
_cell_measurement_temperature 294(2)
_cell_measurement_theta_max 26.40
_cell_measurement_theta_min 2.42
_cell_volume 3167.3(6)
_computing_cell_refinement 'Bruker SMART'
_computing_data_collection 'Bruker SMART'
_computing_data_reduction 'Bruker SAINT'
_computing_molecular_graphics 'Bruker SHELXTL'
_computing_publication_material 'Bruker SHELXTL'
_computing_structure_refinement 'SHELXL-97 (Sheldrick, 1997)'
_computing_structure_solution 'SHELXS-97 (Sheldrick, 1990)'
_diffrn_ambient_temperature 294(2)
_diffrn_measured_fraction_theta_full 0.994
_diffrn_measured_fraction_theta_max 0.994
_diffrn_measurement_device_type 'CCD area detector'
_diffrn_measurement_method 'phi and omega scans'
_diffrn_radiation_monochromator graphite
_diffrn_radiation_source 'fine-focus sealed tube'
_diffrn_radiation_type MoK\a
_diffrn_radiation_wavelength 0.71073
_diffrn_reflns_av_R_equivalents 0.0306
_diffrn_reflns_av_sigmaI/netI 0.0359
_diffrn_reflns_limit_h_max 10
_diffrn_reflns_limit_h_min -12
_diffrn_reflns_limit_k_max 19
_diffrn_reflns_limit_k_min -19
_diffrn_reflns_limit_l_max 21
_diffrn_reflns_limit_l_min -24
_diffrn_reflns_number 17802
_diffrn_reflns_theta_full 26.44
_diffrn_reflns_theta_max 26.44
_diffrn_reflns_theta_min 1.65
_exptl_absorpt_coefficient_mu 1.460
_exptl_absorpt_correction_T_max 1.00000
_exptl_absorpt_correction_T_min 0.794436
_exptl_absorpt_correction_type multi-scan
_exptl_absorpt_process_details SADABS
_exptl_crystal_density_diffrn 1.818
_exptl_crystal_density_meas ?
_exptl_crystal_density_method 'not measured'
_exptl_crystal_F_000 1696
_exptl_crystal_size_max 0.20
_exptl_crystal_size_mid 0.18
_exptl_crystal_size_min 0.12
_refine_diff_density_max 1.057
_refine_diff_density_min -0.699
_refine_diff_density_rms 0.105
_refine_ls_extinction_method none
_refine_ls_goodness_of_fit_ref 1.049
_refine_ls_hydrogen_treatment mixed
_refine_ls_matrix_type full
_refine_ls_number_parameters 419
_refine_ls_number_reflns 6487
_refine_ls_number_restraints 2
_refine_ls_restrained_S_all 1.051
_refine_ls_R_factor_all 0.0481
_refine_ls_R_factor_gt 0.0297
_refine_ls_shift/su_max 0.001
_refine_ls_shift/su_mean 0.000
_refine_ls_structure_factor_coef Fsqd
_refine_ls_weighting_details 'calc w=1/[\s^2^(Fo^2^)+(0.0343P)^2^+2.5517P] where P=(Fo^2^+2Fc^2^)/3'
_refine_ls_weighting_scheme calc
_refine_ls_wR_factor_gt 0.0685
_refine_ls_wR_factor_ref 0.0782
_reflns_number_gt 5028
_reflns_number_total 6487
_reflns_threshold_expression >2sigma(I)
_cod_data_source_file om1008007_si_001.cif
_cod_data_source_block 071105b
_cod_depositor_comments
;
The following automatic conversions were performed:

'_symmetry_cell_setting' value 'Monoclinic' changed to 'monoclinic'
according to /home/saulius/struct/CIF-dictionaries/cif_core.dic
dictionary named 'cif_core.dic' version 2.4.1 from
2010-06-29.

'_exptl_absorpt_correction_type' value 'MULTI-SCAN'
changed to 'multi-scan' according to
/home/saulius/struct/CIF-dictionaries/cif_core.dic dictionary named
'cif_core.dic' version 2.4.1 from 2010-06-29.

Automatic conversion script
Id: cif_fix_values 1715 2011-07-08 13:25:40Z adriana 

The following automatic conversions were performed:

'_exptl_crystal_density_meas' value 'NONE' was changed to '?' - the
value is perceived as not measured.

Automatic conversion script
Id: cif_fix_values 3008 2015-01-20 13:52:24Z robertas 
;
_cod_original_sg_symbol_H-M P2(1)/n
_cod_database_code 4063660

loop_
_symmetry_equiv_pos_as_xyz
'x, y, z'
'-x+1/2, y+1/2, -z+1/2'
'-x, -y, -z'
'x-1/2, -y-1/2, z-1/2'

loop_
_atom_site_label
_atom_site_type_symbol
_atom_site_fract_x
_atom_site_fract_y
_atom_site_fract_z
_atom_site_U_iso_or_equiv
_atom_site_adp_type
_atom_site_occupancy
_atom_site_symmetry_multiplicity
_atom_site_calc_flag
_atom_site_refinement_flags
Ru1 Ru 0.24312(3) 0.575150(19) 0.137078(14) 0.03301(9) Uani 1 1 d .
Ru2 Ru 0.36918(3) 0.65329(2) 0.247955(14) 0.03491(9) Uani 1 1 d D
Ru3 Ru 0.56845(3) 0.53270(2) 0.258878(15) 0.03699(9) Uani 1 1 d D
O1 O 0.0026(3) 0.6870(2) 0.15055(16) 0.0594(8) Uani 1 1 d .
O2 O 0.1079(4) 0.4358(3) 0.2112(2) 0.0943(14) Uani 1 1 d .
O3 O 0.2104(3) 0.8130(2) 0.2162(2) 0.0729(10) Uani 1 1 d .
O4 O 0.1753(4) 0.6118(3) 0.3562(2) 0.0905(12) Uani 1 1 d .
O5 O 0.5586(4) 0.4329(3) 0.3919(2) 0.0991(14) Uani 1 1 d .
O6 O 0.8668(3) 0.5367(3) 0.2467(2) 0.0874(12) Uani 1 1 d .
N1 N 0.5348(3) 0.4205(2) 0.19468(17) 0.0428(8) Uani 1 1 d .
C1 C 0.0949(4) 0.6457(3) 0.14615(19) 0.0397(9) Uani 1 1 d .
C2 C 0.1580(4) 0.4909(3) 0.1855(2) 0.0508(11) Uani 1 1 d .
C3 C 0.2731(4) 0.7545(3) 0.2278(2) 0.0474(10) Uani 1 1 d .
C4 C 0.2479(4) 0.6293(3) 0.3147(2) 0.0531(11) Uani 1 1 d .
C5 C 0.5657(5) 0.4687(3) 0.3416(2) 0.0581(12) Uani 1 1 d .
C6 C 0.7544(4) 0.5308(3) 0.2507(2) 0.0480(10) Uani 1 1 d .
C7 C 0.5841(5) 0.3451(3) 0.2179(3) 0.0573(12) Uani 1 1 d .
H7 H 0.6219 0.3436 0.2614 0.069 Uiso 1 1 calc R
C8 C 0.5818(5) 0.2716(3) 0.1815(3) 0.0624(13) Uani 1 1 d .
H8 H 0.6161 0.2219 0.2001 0.075 Uiso 1 1 calc R
C9 C 0.5280(5) 0.2727(3) 0.1171(3) 0.0620(13) Uani 1 1 d .
H9 H 0.5258 0.2238 0.0911 0.074 Uiso 1 1 calc R
C10 C 0.4771(4) 0.3475(3) 0.0916(2) 0.0495(10) Uani 1 1 d .
H10 H 0.4418 0.3493 0.0476 0.059 Uiso 1 1 calc R
C11 C 0.4782(4) 0.4211(2) 0.1315(2) 0.0401(9) Uani 1 1 d .
C12 C 0.4197(4) 0.5000(2) 0.10232(18) 0.0365(8) Uani 1 1 d .
C13 C 0.3215(4) 0.5009(3) 0.04552(19) 0.0408(9) Uani 1 1 d .
C14 C 0.2407(4) 0.4370(3) 0.0126(2) 0.0572(12) Uani 1 1 d .
H14 H 0.2427 0.3815 0.0279 0.069 Uiso 1 1 calc R
C15 C 0.1608(5) 0.4600(4) -0.0415(3) 0.0731(16) Uani 1 1 d .
H15 H 0.1100 0.4186 -0.0635 0.088 Uiso 1 1 calc R
C16 C 0.1524(5) 0.5428(4) -0.0652(2) 0.0672(14) Uani 1 1 d .
H16 H 0.0993 0.5545 -0.1034 0.081 Uiso 1 1 calc R
C17 C 0.2198(4) 0.6068(3) -0.0338(2) 0.0518(11) Uani 1 1 d .
H17 H 0.2113 0.6622 -0.0491 0.062 Uiso 1 1 calc R
C18 C 0.3045(4) 0.5866(3) 0.02345(18) 0.0392(9) Uani 1 1 d .
C19 C 0.3848(3) 0.6399(3) 0.06788(17) 0.0369(8) Uani 1 1 d .
H19 H 0.3872 0.6987 0.0665 0.044 Uiso 1 1 calc R
C20 C 0.4605(3) 0.5877(2) 0.11456(17) 0.0328(8) Uani 1 1 d .
C21 C 0.5313(3) 0.6156(2) 0.17724(17) 0.0312(7) Uani 1 1 d .
C22 C 0.5548(3) 0.7023(2) 0.19201(18) 0.0348(8) Uani 1 1 d .
C23 C 0.5706(3) 0.7720(2) 0.14198(17) 0.0351(8) Uani 1 1 d .
C24 C 0.6482(4) 0.7572(3) 0.0860(2) 0.0455(9) Uani 1 1 d .
H24 H 0.6863 0.7043 0.0803 0.055 Uiso 1 1 calc R
C25 C 0.6688(5) 0.8205(3) 0.0390(2) 0.0578(12) Uani 1 1 d .
H25 H 0.7190 0.8093 0.0017 0.069 Uiso 1 1 calc R
C26 C 0.6153(5) 0.8998(3) 0.0474(2) 0.0605(12) Uani 1 1 d .
H26 H 0.6290 0.9419 0.0157 0.073 Uiso 1 1 calc R
C27 C 0.5416(5) 0.9166(3) 0.1028(2) 0.0605(12) Uani 1 1 d .
H27 H 0.5065 0.9703 0.1087 0.073 Uiso 1 1 calc R
C28 C 0.5190(4) 0.8531(3) 0.1501(2) 0.0500(10) Uani 1 1 d .
H28 H 0.4692 0.8650 0.1874 0.060 Uiso 1 1 calc R
C29 C 0.5711(3) 0.7190(2) 0.26413(18) 0.0376(8) Uani 1 1 d .
H29 H 0.5778 0.7769 0.2816 0.045 Uiso 1 1 calc R
C30 C 0.5715(3) 0.6486(2) 0.30806(18) 0.0375(8) Uani 1 1 d .
C31 C 0.5917(4) 0.6621(3) 0.38226(19) 0.0433(9) Uani 1 1 d .
C32 C 0.5043(5) 0.7089(3) 0.4202(2) 0.0642(13) Uani 1 1 d .
H32 H 0.4311 0.7345 0.3989 0.077 Uiso 1 1 calc R
C33 C 0.5253(5) 0.7179(4) 0.4900(2) 0.0791(17) Uani 1 1 d .
H33 H 0.4654 0.7483 0.5149 0.095 Uiso 1 1 calc R
C34 C 0.6356(6) 0.6814(4) 0.5219(2) 0.0746(16) Uani 1 1 d .
H34 H 0.6493 0.6869 0.5684 0.090 Uiso 1 1 calc R
C35 C 0.7239(6) 0.6375(3) 0.4853(2) 0.0699(15) Uani 1 1 d .
H35 H 0.7995 0.6146 0.5064 0.084 Uiso 1 1 calc R
C36 C 0.7010(5) 0.6270(3) 0.4165(2) 0.0611(12) Uani 1 1 d .
H36 H 0.7608 0.5954 0.3924 0.073 Uiso 1 1 calc R
H1 H 0.4075(18) 0.5445(12) 0.2612(16) 0.030(9) Uiso 1 1 d D

loop_
_atom_site_aniso_label
_atom_site_aniso_U_11
_atom_site_aniso_U_22
_atom_site_aniso_U_33
_atom_site_aniso_U_23
_atom_site_aniso_U_13
_atom_site_aniso_U_12
Ru1 0.02772(15) 0.04041(18) 0.03086(16) -0.00189(12) 0.00071(11) -0.00412(12)
Ru2 0.03041(16) 0.04549(19) 0.02877(16) -0.00381(13) 0.00054(12) -0.00146(13)
Ru3 0.03359(17) 0.04297(19) 0.03426(17) 0.00313(13) -0.00060(12) -0.00135(13)
O1 0.0445(17) 0.063(2) 0.070(2) -0.0087(17) -0.0049(15) 0.0115(15)
O2 0.069(2) 0.091(3) 0.124(3) 0.062(3) 0.025(2) -0.001(2)
O3 0.0519(19) 0.055(2) 0.110(3) -0.009(2) -0.0110(19) 0.0118(16)
O4 0.085(3) 0.109(3) 0.081(3) 0.011(2) 0.049(2) 0.005(2)
O5 0.116(3) 0.109(3) 0.072(3) 0.047(2) -0.003(2) -0.020(3)
O6 0.038(2) 0.114(3) 0.111(3) 0.014(2) 0.0078(19) 0.0037(19)
N1 0.0372(18) 0.0408(19) 0.051(2) 0.0002(15) 0.0037(15) 0.0005(14)
C1 0.036(2) 0.048(2) 0.034(2) -0.0028(17) -0.0044(16) -0.0060(18)
C2 0.035(2) 0.060(3) 0.058(3) 0.013(2) 0.0076(19) 0.0067(19)
C3 0.034(2) 0.052(3) 0.056(3) -0.015(2) -0.0016(18) -0.0024(19)
C4 0.049(2) 0.067(3) 0.045(2) -0.003(2) 0.010(2) 0.005(2)
C5 0.056(3) 0.063(3) 0.055(3) 0.016(2) -0.005(2) -0.005(2)
C6 0.044(2) 0.054(3) 0.046(2) 0.005(2) -0.0026(18) 0.005(2)
C7 0.058(3) 0.048(3) 0.066(3) 0.006(2) -0.002(2) 0.004(2)
C8 0.064(3) 0.041(3) 0.083(4) 0.001(2) 0.003(3) 0.010(2)
C9 0.063(3) 0.041(3) 0.083(4) -0.012(2) 0.017(3) -0.001(2)
C10 0.045(2) 0.045(2) 0.059(3) -0.008(2) 0.010(2) -0.0028(19)
C11 0.0281(19) 0.044(2) 0.048(2) -0.0021(18) 0.0078(16) -0.0078(16)
C12 0.0340(19) 0.038(2) 0.038(2) -0.0035(17) 0.0066(16) -0.0050(16)
C13 0.036(2) 0.049(2) 0.037(2) -0.0088(18) 0.0029(16) -0.0039(17)
C14 0.047(3) 0.055(3) 0.069(3) -0.027(2) -0.005(2) -0.004(2)
C15 0.059(3) 0.085(4) 0.074(4) -0.042(3) -0.020(3) -0.008(3)
C16 0.056(3) 0.094(4) 0.051(3) -0.021(3) -0.016(2) 0.002(3)
C17 0.043(2) 0.072(3) 0.039(2) -0.006(2) -0.0060(18) 0.004(2)
C18 0.0326(19) 0.056(3) 0.0295(19) -0.0058(17) 0.0034(15) -0.0040(17)
C19 0.0343(19) 0.047(2) 0.0295(19) 0.0001(16) 0.0019(15) -0.0055(16)
C20 0.0252(17) 0.041(2) 0.0323(19) -0.0059(15) 0.0052(14) -0.0065(14)
C21 0.0240(17) 0.039(2) 0.0310(18) 0.0006(15) 0.0042(14) -0.0029(14)
C22 0.0270(18) 0.043(2) 0.0340(19) -0.0022(16) 0.0006(15) -0.0010(15)
C23 0.036(2) 0.038(2) 0.0306(19) -0.0038(15) -0.0018(15) -0.0059(16)
C24 0.044(2) 0.044(2) 0.049(2) -0.0024(19) 0.0094(18) -0.0032(18)
C25 0.059(3) 0.064(3) 0.051(3) 0.006(2) 0.016(2) -0.009(2)
C26 0.071(3) 0.055(3) 0.056(3) 0.019(2) -0.001(2) -0.015(2)
C27 0.078(3) 0.042(3) 0.061(3) 0.000(2) -0.002(3) 0.002(2)
C28 0.059(3) 0.048(3) 0.043(2) -0.0070(19) 0.007(2) -0.001(2)
C29 0.036(2) 0.039(2) 0.038(2) -0.0076(17) 0.0011(16) -0.0022(16)
C30 0.0282(18) 0.049(2) 0.035(2) -0.0057(17) -0.0009(15) -0.0027(16)
C31 0.043(2) 0.054(3) 0.032(2) -0.0006(18) -0.0029(17) -0.0094(19)
C32 0.048(3) 0.097(4) 0.047(3) -0.020(3) -0.003(2) -0.006(2)
C33 0.069(3) 0.124(5) 0.046(3) -0.031(3) 0.011(3) -0.021(3)
C34 0.098(4) 0.089(4) 0.037(3) 0.000(3) -0.007(3) -0.032(3)
C35 0.095(4) 0.066(3) 0.046(3) 0.005(2) -0.025(3) -0.005(3)
C36 0.066(3) 0.072(3) 0.044(3) 0.001(2) -0.014(2) 0.003(2)

loop_
_atom_type_symbol
_atom_type_description
_atom_type_scat_dispersion_real
_atom_type_scat_dispersion_imag
_atom_type_scat_source
C C 0.0033 0.0016 'International Tables Vol C Tables 4.2.6.8 and 6.1.1.4'
H H 0.0000 0.0000 'International Tables Vol C Tables 4.2.6.8 and 6.1.1.4'
N N 0.0061 0.0033 'International Tables Vol C Tables 4.2.6.8 and 6.1.1.4'
O O 0.0106 0.0060 'International Tables Vol C Tables 4.2.6.8 and 6.1.1.4'
Ru Ru -1.2594 0.8363 'International Tables Vol C Tables 4.2.6.8 and 6.1.1.4'

loop_
_geom_angle_atom_site_label_1
_geom_angle_atom_site_label_2
_geom_angle_atom_site_label_3
_geom_angle
C2 Ru1 C1 89.49(17)
C2 Ru1 C20 129.14(15)
C1 Ru1 C20 138.35(15)
C2 Ru1 C19 161.16(17)
C1 Ru1 C19 108.22(15)
C20 Ru1 C19 37.03(13)
C2 Ru1 C12 99.43(16)
C1 Ru1 C12 167.42(15)
C20 Ru1 C12 37.68(13)
C19 Ru1 C12 62.09(14)
C2 Ru1 C13 102.56(17)
C1 Ru1 C13 132.06(15)
C20 Ru1 C13 61.89(12)
C19 Ru1 C13 60.90(14)
C12 Ru1 C13 37.30(13)
C2 Ru1 C18 133.24(17)
C1 Ru1 C18 106.50(15)
C20 Ru1 C18 60.94(12)
C19 Ru1 C18 36.29(13)
C12 Ru1 C18 60.91(13)
C13 Ru1 C18 35.52(14)
C2 Ru1 Ru2 96.67(14)
C1 Ru1 Ru2 90.10(11)
C20 Ru1 Ru2 72.58(9)
C19 Ru1 Ru2 89.87(9)
C12 Ru1 Ru2 97.59(9)
C13 Ru1 Ru2 132.93(9)
C18 Ru1 Ru2 126.09(9)
C4 Ru2 C3 88.69(19)
C4 Ru2 C21 152.38(17)
C3 Ru2 C21 117.61(16)
C4 Ru2 C29 126.29(17)
C3 Ru2 C29 95.20(15)
C21 Ru2 C29 63.27(12)
C4 Ru2 C30 102.44(17)
C3 Ru2 C30 124.34(15)
C21 Ru2 C30 70.71(12)
C29 Ru2 C30 35.62(13)
C4 Ru2 C22 162.82(17)
C3 Ru2 C22 91.87(16)
C21 Ru2 C22 35.78(12)
C29 Ru2 C22 36.57(12)
C30 Ru2 C22 63.37(13)
C4 Ru2 Ru3 107.25(14)
C3 Ru2 Ru3 162.82(12)
C21 Ru2 Ru3 48.05(9)
C29 Ru2 Ru3 70.37(10)
C30 Ru2 Ru3 47.03(9)
C22 Ru2 Ru3 71.00(9)
C4 Ru2 Ru1 100.18(14)
C3 Ru2 Ru1 89.66(12)
C21 Ru2 Ru1 73.40(9)
C29 Ru2 Ru1 133.30(9)
C30 Ru2 Ru1 139.05(9)
C22 Ru2 Ru1 97.00(9)
Ru3 Ru2 Ru1 93.676(14)
C4 Ru2 H1 81.1(8)
C3 Ru2 H1 161.5(7)
C21 Ru2 H1 71.3(8)
C29 Ru2 H1 103.3(6)
C30 Ru2 H1 73.3(8)
C22 Ru2 H1 102.5(7)
Ru3 Ru2 H1 34.1(6)
Ru1 Ru2 H1 77.1(10)
C6 Ru3 C5 96.41(19)
C6 Ru3 C30 93.31(16)
C5 Ru3 C30 93.71(18)
C6 Ru3 C21 95.28(15)
C5 Ru3 C21 166.61(17)
C30 Ru3 C21 79.10(14)
C6 Ru3 N1 93.95(16)
C5 Ru3 N1 93.51(17)
C30 Ru3 N1 169.13(13)
C21 Ru3 N1 92.18(13)
C6 Ru3 Ru2 136.34(13)
C5 Ru3 Ru2 113.16(15)
C30 Ru3 Ru2 55.05(10)
C21 Ru3 Ru2 53.47(9)
N1 Ru3 Ru2 114.44(8)
C6 Ru3 H1 173.5(8)
C5 Ru3 H1 89.4(10)
C30 Ru3 H1 83.3(9)
C21 Ru3 H1 78.6(9)
N1 Ru3 H1 88.7(9)
Ru2 Ru3 H1 37.5(7)
C11 N1 C7 116.9(4)
C11 N1 Ru3 125.3(3)
C7 N1 Ru3 117.5(3)
O1 C1 Ru1 178.0(3)
O2 C2 Ru1 175.1(5)
O3 C3 Ru2 176.9(4)
O4 C4 Ru2 177.6(4)
O5 C5 Ru3 176.5(5)
O6 C6 Ru3 174.3(4)
N1 C7 C8 124.4(5)
N1 C7 H7 117.8
C8 C7 H7 117.8
C9 C8 C7 118.7(4)
C9 C8 H8 120.6
C7 C8 H8 120.6
C8 C9 C10 118.9(4)
C8 C9 H9 120.6
C10 C9 H9 120.6
C9 C10 C11 120.6(4)
C9 C10 H10 119.7
C11 C10 H10 119.7
N1 C11 C10 120.4(4)
N1 C11 C12 120.8(3)
C10 C11 C12 118.8(4)
C20 C12 C13 107.1(3)
C20 C12 C11 128.7(3)
C13 C12 C11 123.5(3)
C20 C12 Ru1 70.88(19)
C13 C12 Ru1 73.4(2)
C11 C12 Ru1 128.7(2)
C18 C13 C14 117.8(4)
C18 C13 C12 108.2(3)
C14 C13 C12 133.9(4)
C18 C13 Ru1 73.8(2)
C14 C13 Ru1 120.3(3)
C12 C13 Ru1 69.3(2)
C15 C14 C13 118.4(5)
C15 C14 H14 120.8
C13 C14 H14 120.8
C14 C15 C16 122.8(4)
C14 C15 H15 118.6
C16 C15 H15 118.6
C17 C16 C15 121.6(5)
C17 C16 H16 119.2
C15 C16 H16 119.2
C16 C17 C18 118.0(5)
C16 C17 H17 121.0
C18 C17 H17 121.0
C17 C18 C13 121.0(4)
C17 C18 C19 131.1(4)
C13 C18 C19 107.9(3)
C17 C18 Ru1 127.1(3)
C13 C18 Ru1 70.7(2)
C19 C18 Ru1 68.02(19)
C20 C19 C18 109.1(3)
C20 C19 Ru1 71.4(2)
C18 C19 Ru1 75.7(2)
C20 C19 H19 125.4
C18 C19 H19 125.4
Ru1 C19 H19 119.2
C19 C20 C12 107.4(3)
C19 C20 C21 126.7(3)
C12 C20 C21 123.1(3)
C19 C20 Ru1 71.54(19)
C12 C20 Ru1 71.44(19)
C21 C20 Ru1 107.5(2)
C22 C21 C20 122.2(3)
C22 C21 Ru3 114.8(2)
C20 C21 Ru3 121.8(3)
C22 C21 Ru2 74.8(2)
C20 C21 Ru2 105.1(2)
Ru3 C21 Ru2 78.48(11)
C21 C22 C29 112.9(3)
C21 C22 C23 126.6(3)
C29 C22 C23 120.4(3)
C21 C22 Ru2 69.42(19)
C29 C22 Ru2 70.01(19)
C23 C22 Ru2 131.7(2)
C28 C23 C24 117.9(4)
C28 C23 C22 123.4(3)
C24 C23 C22 118.6(3)
C25 C24 C23 120.9(4)
C25 C24 H24 119.6
C23 C24 H24 119.6
C26 C25 C24 120.4(4)
C26 C25 H25 119.8
C24 C25 H25 119.8
C27 C26 C25 119.9(4)
C27 C26 H26 120.1
C25 C26 H26 120.1
C26 C27 C28 120.3(4)
C26 C27 H27 119.9
C28 C27 H27 119.9
C23 C28 C27 120.7(4)
C23 C28 H28 119.7
C27 C28 H28 119.7
C30 C29 C22 117.3(3)
C30 C29 Ru2 73.2(2)
C22 C29 Ru2 73.4(2)
C30 C29 H29 121.3
C22 C29 H29 121.3
Ru2 C29 H29 121.3
C29 C30 C31 119.4(3)
C29 C30 Ru3 114.0(3)
C31 C30 Ru3 126.1(3)
C29 C30 Ru2 71.2(2)
C31 C30 Ru2 125.8(3)
Ru3 C30 Ru2 77.92(11)
C36 C31 C32 117.1(4)
C36 C31 C30 120.0(4)
C32 C31 C30 122.9(4)
C31 C32 C33 120.8(5)
C31 C32 H32 119.6
C33 C32 H32 119.6
C34 C33 C32 119.9(5)
C34 C33 H33 120.0
C32 C33 H33 120.0
C35 C34 C33 119.9(5)
C35 C34 H34 120.0
C33 C34 H34 120.0
C34 C35 C36 119.9(5)
C34 C35 H35 120.0
C36 C35 H35 120.0
C35 C36 C31 122.2(5)
C35 C36 H36 118.9
C31 C36 H36 118.9

loop_
_geom_bond_atom_site_label_1
_geom_bond_atom_site_label_2
_geom_bond_distance
Ru1 C2 1.871(4)
Ru1 C1 1.881(4)
Ru1 C20 2.265(3)
Ru1 C19 2.266(4)
Ru1 C12 2.272(4)
Ru1 C13 2.327(4)
Ru1 C18 2.368(4)
Ru1 Ru2 2.7878(4)
Ru2 C4 1.877(4)
Ru2 C3 1.906(5)
Ru2 C21 2.276(3)
Ru2 C29 2.300(4)
Ru2 C30 2.326(3)
Ru2 C22 2.346(3)
Ru2 Ru3 2.7752(5)
Ru2 H1 1.781(17)
Ru3 C6 1.891(4)
Ru3 C5 1.930(5)
Ru3 C30 2.077(4)
Ru3 C21 2.106(3)
Ru3 N1 2.204(3)
Ru3 H1 1.638(17)
O1 C1 1.145(5)
O2 C2 1.139(5)
O3 C3 1.140(5)
O4 C4 1.158(5)
O5 C5 1.152(5)
O6 C6 1.144(5)
N1 C11 1.358(5)
N1 C7 1.367(5)
C7 C8 1.369(6)
C7 H7 0.9300
C8 C9 1.367(7)
C8 H8 0.9300
C9 C10 1.379(6)
C9 H9 0.9300
C10 C11 1.408(6)
C10 H10 0.9300
C11 C12 1.488(5)
C12 C20 1.465(5)
C12 C13 1.472(5)
C13 C18 1.433(6)
C13 C14 1.440(5)
C14 C15 1.367(7)
C14 H14 0.9300
C15 C16 1.393(7)
C15 H15 0.9300
C16 C17 1.358(6)
C16 H16 0.9300
C17 C18 1.432(5)
C17 H17 0.9300
C18 C19 1.446(5)
C19 C20 1.439(5)
C19 H19 0.9300
C20 C21 1.478(5)
C21 C22 1.421(5)
C22 C29 1.458(5)
C22 C23 1.497(5)
C23 C28 1.396(5)
C23 C24 1.403(5)
C24 C25 1.390(6)
C24 H24 0.9300
C25 C26 1.379(7)
C25 H25 0.9300
C26 C27 1.376(7)
C26 H26 0.9300
C27 C28 1.401(6)
C27 H27 0.9300
C28 H28 0.9300
C29 C30 1.415(5)
C29 H29 0.9800
C30 C31 1.494(5)
C31 C36 1.388(6)
C31 C32 1.395(6)
C32 C33 1.400(6)
C32 H32 0.9300
C33 C34 1.385(8)
C33 H33 0.9300
C34 C35 1.363(8)
C34 H34 0.9300
C35 C36 1.386(6)
C35 H35 0.9300
C36 H36 0.9300

loop_
_geom_torsion_atom_site_label_1
_geom_torsion_atom_site_label_2
_geom_torsion_atom_site_label_3
_geom_torsion_atom_site_label_4
_geom_torsion
C2 Ru1 Ru2 C4 -29.41(19)
C1 Ru1 Ru2 C4 60.09(19)
C20 Ru1 Ru2 C4 -158.41(17)
C19 Ru1 Ru2 C4 168.31(17)
C12 Ru1 Ru2 C4 -129.89(17)
C13 Ru1 Ru2 C4 -143.5(2)
C18 Ru1 Ru2 C4 170.75(19)
C2 Ru1 Ru2 C3 -118.01(18)
C1 Ru1 Ru2 C3 -28.52(17)
C20 Ru1 Ru2 C3 112.98(16)
C19 Ru1 Ru2 C3 79.70(16)
C12 Ru1 Ru2 C3 141.50(16)
C13 Ru1 Ru2 C3 127.92(19)
C18 Ru1 Ru2 C3 82.15(17)
C2 Ru1 Ru2 C21 122.95(15)
C1 Ru1 Ru2 C21 -147.55(15)
C20 Ru1 Ru2 C21 -6.05(14)
C19 Ru1 Ru2 C21 -39.34(14)
C12 Ru1 Ru2 C21 22.46(13)
C13 Ru1 Ru2 C21 8.88(17)
C18 Ru1 Ru2 C21 -36.89(15)
C2 Ru1 Ru2 C29 145.15(18)
C1 Ru1 Ru2 C29 -125.35(18)
C20 Ru1 Ru2 C29 16.15(17)
C19 Ru1 Ru2 C29 -17.13(17)
C12 Ru1 Ru2 C29 44.67(16)
C13 Ru1 Ru2 C29 31.09(19)
C18 Ru1 Ru2 C29 -14.69(18)
C2 Ru1 Ru2 C30 93.34(19)
C1 Ru1 Ru2 C30 -177.16(19)
C20 Ru1 Ru2 C30 -35.66(18)
C19 Ru1 Ru2 C30 -68.94(18)
C12 Ru1 Ru2 C30 -7.14(18)
C13 Ru1 Ru2 C30 -20.7(2)
C18 Ru1 Ru2 C30 -66.50(19)
C2 Ru1 Ru2 C22 150.14(15)
C1 Ru1 Ru2 C22 -120.36(15)
C20 Ru1 Ru2 C22 21.14(13)
C19 Ru1 Ru2 C22 -12.14(13)
C12 Ru1 Ru2 C22 49.66(13)
C13 Ru1 Ru2 C22 36.08(17)
C18 Ru1 Ru2 C22 -9.70(15)
C2 Ru1 Ru2 Ru3 78.85(13)
C1 Ru1 Ru2 Ru3 168.35(12)
C20 Ru1 Ru2 Ru3 -50.15(10)
C19 Ru1 Ru2 Ru3 -83.43(10)
C12 Ru1 Ru2 Ru3 -21.63(10)
C13 Ru1 Ru2 Ru3 -35.21(14)
C18 Ru1 Ru2 Ru3 -80.98(12)
C4 Ru2 Ru3 C6 -142.0(2)
C3 Ru2 Ru3 C6 15.3(5)
C21 Ru2 Ru3 C6 52.4(2)
C29 Ru2 Ru3 C6 -18.9(2)
C30 Ru2 Ru3 C6 -50.9(2)
C22 Ru2 Ru3 C6 20.0(2)
Ru1 Ru2 Ru3 C6 116.11(19)
C4 Ru2 Ru3 C5 -13.4(2)
C3 Ru2 Ru3 C5 143.9(4)
C21 Ru2 Ru3 C5 -178.99(19)
C29 Ru2 Ru3 C5 109.77(18)
C30 Ru2 Ru3 C5 77.7(2)
C22 Ru2 Ru3 C5 148.59(18)
Ru1 Ru2 Ru3 C5 -115.26(15)
C4 Ru2 Ru3 C30 -91.10(19)
C3 Ru2 Ru3 C30 66.2(4)
C21 Ru2 Ru3 C30 103.33(17)
C29 Ru2 Ru3 C30 32.08(15)
C22 Ru2 Ru3 C30 70.91(15)
Ru1 Ru2 Ru3 C30 167.05(13)
C4 Ru2 Ru3 C21 165.58(19)
C3 Ru2 Ru3 C21 -37.1(4)
C29 Ru2 Ru3 C21 -71.25(15)
C30 Ru2 Ru3 C21 -103.33(17)
C22 Ru2 Ru3 C21 -32.42(15)
Ru1 Ru2 Ru3 C21 63.72(12)
C4 Ru2 Ru3 N1 92.11(18)
C3 Ru2 Ru3 N1 -110.6(4)
C21 Ru2 Ru3 N1 -73.47(15)
C29 Ru2 Ru3 N1 -144.72(14)
C30 Ru2 Ru3 N1 -176.80(16)
C22 Ru2 Ru3 N1 -105.89(13)
Ru1 Ru2 Ru3 N1 -9.75(9)
C6 Ru3 N1 C11 -108.9(3)
C5 Ru3 N1 C11 154.4(3)
C30 Ru3 N1 C11 22.9(9)
C21 Ru3 N1 C11 -13.5(3)
Ru2 Ru3 N1 C11 36.9(3)
C6 Ru3 N1 C7 65.5(3)
C5 Ru3 N1 C7 -31.2(3)
C30 Ru3 N1 C7 -162.7(6)
C21 Ru3 N1 C7 160.9(3)
Ru2 Ru3 N1 C7 -148.6(3)
C2 Ru1 C1 O1 -65(11)
C20 Ru1 C1 O1 135(11)
C19 Ru1 C1 O1 108(11)
C12 Ru1 C1 O1 70(11)
C13 Ru1 C1 O1 41(11)
C18 Ru1 C1 O1 70(11)
Ru2 Ru1 C1 O1 -162(11)
C1 Ru1 C2 O2 128(5)
C20 Ru1 C2 O2 -69(5)
C19 Ru1 C2 O2 -33(5)
C12 Ru1 C2 O2 -43(5)
C13 Ru1 C2 O2 -6(5)
C18 Ru1 C2 O2 15(5)
Ru2 Ru1 C2 O2 -142(5)
C4 Ru2 C3 O3 -38(7)
C21 Ru2 C3 O3 133(7)
C29 Ru2 C3 O3 -165(7)
C30 Ru2 C3 O3 -143(7)
C22 Ru2 C3 O3 159(7)
Ru3 Ru2 C3 O3 163(7)
Ru1 Ru2 C3 O3 62(7)
C3 Ru2 C4 O4 175(100)
C21 Ru2 C4 O4 12(11)
C29 Ru2 C4 O4 -90(11)
C30 Ru2 C4 O4 -60(11)
C22 Ru2 C4 O4 -93(11)
Ru3 Ru2 C4 O4 -12(11)
Ru1 Ru2 C4 O4 85(11)
C6 Ru3 C5 O5 146(8)
C30 Ru3 C5 O5 52(8)
C21 Ru3 C5 O5 -5(8)
N1 Ru3 C5 O5 -120(8)
Ru2 Ru3 C5 O5 -1(8)
C5 Ru3 C6 O6 -112(4)
C30 Ru3 C6 O6 -18(4)
C21 Ru3 C6 O6 62(4)
N1 Ru3 C6 O6 154(4)
Ru2 Ru3 C6 O6 22(4)
C11 N1 C7 C8 1.0(7)
Ru3 N1 C7 C8 -173.9(4)
N1 C7 C8 C9 0.7(7)
C7 C8 C9 C10 -0.6(7)
C8 C9 C10 C11 -1.2(7)
C7 N1 C11 C10 -2.8(5)
Ru3 N1 C11 C10 171.7(3)
C7 N1 C11 C12 178.9(3)
Ru3 N1 C11 C12 -6.6(5)
C9 C10 C11 N1 2.9(6)
C9 C10 C11 C12 -178.7(4)
N1 C11 C12 C20 31.6(6)
C10 C11 C12 C20 -146.8(4)
N1 C11 C12 C13 -159.6(3)
C10 C11 C12 C13 22.0(5)
N1 C11 C12 Ru1 -64.4(4)
C10 C11 C12 Ru1 117.3(4)
C2 Ru1 C12 C20 -146.3(2)
C1 Ru1 C12 C20 79.1(7)
C19 Ru1 C12 C20 37.6(2)
C13 Ru1 C12 C20 115.3(3)
C18 Ru1 C12 C20 79.1(2)
Ru2 Ru1 C12 C20 -48.2(2)
C2 Ru1 C12 C13 98.4(2)
C1 Ru1 C12 C13 -36.2(8)
C20 Ru1 C12 C13 -115.3(3)
C19 Ru1 C12 C13 -77.7(2)
C18 Ru1 C12 C13 -36.2(2)
Ru2 Ru1 C12 C13 -163.5(2)
C2 Ru1 C12 C11 -21.5(4)
C1 Ru1 C12 C11 -156.2(6)
C20 Ru1 C12 C11 124.7(4)
C19 Ru1 C12 C11 162.4(4)
C13 Ru1 C12 C11 -119.9(4)
C18 Ru1 C12 C11 -156.1(4)
Ru2 Ru1 C12 C11 76.6(3)
C20 C12 C13 C18 0.7(4)
C11 C12 C13 C18 -170.2(3)
Ru1 C12 C13 C18 64.0(3)
C20 C12 C13 C14 -175.9(4)
C11 C12 C13 C14 13.2(7)
Ru1 C12 C13 C14 -112.6(5)
C20 C12 C13 Ru1 -63.3(2)
C11 C12 C13 Ru1 125.8(3)
C2 Ru1 C13 C18 153.6(2)
C1 Ru1 C13 C18 52.7(3)
C20 Ru1 C13 C18 -78.5(2)
C19 Ru1 C13 C18 -36.1(2)
C12 Ru1 C13 C18 -117.3(3)
Ru2 Ru1 C13 C18 -94.7(2)
C2 Ru1 C13 C14 40.5(4)
C1 Ru1 C13 C14 -60.4(4)
C20 Ru1 C13 C14 168.4(4)
C19 Ru1 C13 C14 -149.2(4)
C12 Ru1 C13 C14 129.6(5)
C18 Ru1 C13 C14 -113.2(4)
Ru2 Ru1 C13 C14 152.2(3)
C2 Ru1 C13 C12 -89.1(2)
C1 Ru1 C13 C12 170.0(2)
C20 Ru1 C13 C12 38.8(2)
C19 Ru1 C13 C12 81.2(2)
C18 Ru1 C13 C12 117.3(3)
Ru2 Ru1 C13 C12 22.6(3)
C18 C13 C14 C15 5.7(6)
C12 C13 C14 C15 -178.0(4)
Ru1 C13 C14 C15 92.4(5)
C13 C14 C15 C16 -1.5(8)
C14 C15 C16 C17 -2.6(8)
C15 C16 C17 C18 2.1(7)
C16 C17 C18 C13 2.3(6)
C16 C17 C18 C19 -178.0(4)
C16 C17 C18 Ru1 -86.0(5)
C14 C13 C18 C17 -6.2(5)
C12 C13 C18 C17 176.6(3)
Ru1 C13 C18 C17 -122.3(3)
C14 C13 C18 C19 174.1(3)
C12 C13 C18 C19 -3.1(4)
Ru1 C13 C18 C19 58.0(2)
C14 C13 C18 Ru1 116.1(3)
C12 C13 C18 Ru1 -61.1(2)
C2 Ru1 C18 C17 78.2(4)
C1 Ru1 C18 C17 -27.2(4)
C20 Ru1 C18 C17 -163.8(4)
C19 Ru1 C18 C17 -125.6(5)
C12 Ru1 C18 C17 152.8(4)
C13 Ru1 C18 C17 114.8(5)
Ru2 Ru1 C18 C17 -129.8(3)
C2 Ru1 C18 C13 -36.5(3)
C1 Ru1 C18 C13 -142.0(2)
C20 Ru1 C18 C13 81.4(2)
C19 Ru1 C18 C13 119.6(3)
C12 Ru1 C18 C13 38.0(2)
Ru2 Ru1 C18 C13 115.43(19)
C2 Ru1 C18 C19 -156.1(2)
C1 Ru1 C18 C19 98.5(2)
C20 Ru1 C18 C19 -38.2(2)
C12 Ru1 C18 C19 -81.5(2)
C13 Ru1 C18 C19 -119.6(3)
Ru2 Ru1 C18 C19 -4.1(3)
C17 C18 C19 C20 -175.2(4)
C13 C18 C19 C20 4.5(4)
Ru1 C18 C19 C20 64.1(2)
C17 C18 C19 Ru1 120.7(4)
C13 C18 C19 Ru1 -59.6(3)
C2 Ru1 C19 C20 -50.3(6)
C1 Ru1 C19 C20 150.5(2)
C12 Ru1 C19 C20 -38.3(2)
C13 Ru1 C19 C20 -80.9(2)
C18 Ru1 C19 C20 -116.3(3)
Ru2 Ru1 C19 C20 60.39(19)
C2 Ru1 C19 C18 66.0(6)
C1 Ru1 C19 C18 -93.3(2)
C20 Ru1 C19 C18 116.3(3)
C12 Ru1 C19 C18 78.0(2)
C13 Ru1 C19 C18 35.3(2)
Ru2 Ru1 C19 C18 176.7(2)
C18 C19 C20 C12 -4.0(4)
Ru1 C19 C20 C12 62.8(2)
C18 C19 C20 C21 -165.3(3)
Ru1 C19 C20 C21 -98.4(3)
C18 C19 C20 Ru1 -66.9(2)
C13 C12 C20 C19 2.1(4)
C11 C12 C20 C19 172.3(3)
Ru1 C12 C20 C19 -62.9(2)
C13 C12 C20 C21 164.2(3)
C11 C12 C20 C21 -25.6(6)
Ru1 C12 C20 C21 99.2(3)
C13 C12 C20 Ru1 65.0(2)
C11 C12 C20 Ru1 -124.8(4)
C2 Ru1 C20 C19 161.3(3)
C1 Ru1 C20 C19 -44.8(3)
C12 Ru1 C20 C19 116.4(3)
C13 Ru1 C20 C19 78.0(2)
C18 Ru1 C20 C19 37.4(2)
Ru2 Ru1 C20 C19 -114.3(2)
C2 Ru1 C20 C12 44.9(3)
C1 Ru1 C20 C12 -161.2(2)
C19 Ru1 C20 C12 -116.4(3)
C13 Ru1 C20 C12 -38.4(2)
C18 Ru1 C20 C12 -79.0(2)
Ru2 Ru1 C20 C12 129.3(2)
C2 Ru1 C20 C21 -75.0(3)
C1 Ru1 C20 C21 78.9(3)
C19 Ru1 C20 C21 123.7(3)
C12 Ru1 C20 C21 -119.9(3)
C13 Ru1 C20 C21 -158.2(3)
C18 Ru1 C20 C21 161.1(3)
Ru2 Ru1 C20 C21 9.4(2)
C19 C20 C21 C22 -13.1(5)
C12 C20 C21 C22 -171.6(3)
Ru1 C20 C21 C22 -92.7(3)
C19 C20 C21 Ru3 154.0(3)
C12 C20 C21 Ru3 -4.6(4)
Ru1 C20 C21 Ru3 74.3(3)
C19 C20 C21 Ru2 68.3(4)
C12 C20 C21 Ru2 -90.3(3)
Ru1 C20 C21 Ru2 -11.4(3)
C6 Ru3 C21 C22 -79.6(3)
C5 Ru3 C21 C22 71.1(8)
C30 Ru3 C21 C22 12.8(2)
N1 Ru3 C21 C22 -173.7(2)
Ru2 Ru3 C21 C22 67.1(2)
C6 Ru3 C21 C20 112.5(3)
C5 Ru3 C21 C20 -96.8(8)
C30 Ru3 C21 C20 -155.1(3)
N1 Ru3 C21 C20 18.3(3)
Ru2 Ru3 C21 C20 -100.8(3)
C6 Ru3 C21 Ru2 -146.68(15)
C5 Ru3 C21 Ru2 4.0(8)
C30 Ru3 C21 Ru2 -54.32(11)
N1 Ru3 C21 Ru2 119.14(11)
C4 Ru2 C21 C22 -150.8(3)
C3 Ru2 C21 C22 48.5(2)
C29 Ru2 C21 C22 -32.9(2)
C30 Ru2 C21 C22 -70.9(2)
Ru3 Ru2 C21 C22 -119.9(2)
Ru1 Ru2 C21 C22 129.1(2)
C4 Ru2 C21 C20 89.3(4)
C3 Ru2 C21 C20 -71.4(3)
C29 Ru2 C21 C20 -152.9(3)
C30 Ru2 C21 C20 169.1(3)
C22 Ru2 C21 C20 -119.9(3)
Ru3 Ru2 C21 C20 120.2(3)
Ru1 Ru2 C21 C20 9.2(2)
C4 Ru2 C21 Ru3 -30.9(4)
C3 Ru2 C21 Ru3 168.40(14)
C29 Ru2 C21 Ru3 86.96(14)
C30 Ru2 C21 Ru3 48.96(12)
C22 Ru2 C21 Ru3 119.9(2)
Ru1 Ru2 C21 Ru3 -110.97(9)
C20 C21 C22 C29 154.8(3)
Ru3 C21 C22 C29 -13.0(4)
Ru2 C21 C22 C29 56.3(3)
C20 C21 C22 C23 -28.7(5)
Ru3 C21 C22 C23 163.4(3)
Ru2 C21 C22 C23 -127.3(3)
C20 C21 C22 Ru2 98.6(3)
Ru3 C21 C22 Ru2 -69.31(17)
C4 Ru2 C22 C21 130.0(6)
C3 Ru2 C22 C21 -138.4(2)
C29 Ru2 C22 C21 125.4(3)
C30 Ru2 C22 C21 93.7(2)
Ru3 Ru2 C22 C21 42.99(18)
Ru1 Ru2 C22 C21 -48.50(19)
C4 Ru2 C22 C29 4.6(7)
C3 Ru2 C22 C29 96.2(2)
C21 Ru2 C22 C29 -125.4(3)
C30 Ru2 C22 C29 -31.7(2)
Ru3 Ru2 C22 C29 -82.4(2)
Ru1 Ru2 C22 C29 -173.9(2)
C4 Ru2 C22 C23 -108.8(6)
C3 Ru2 C22 C23 -17.2(3)
C21 Ru2 C22 C23 121.2(4)
C29 Ru2 C22 C23 -113.4(4)
C30 Ru2 C22 C23 -145.1(4)
Ru3 Ru2 C22 C23 164.2(3)
Ru1 Ru2 C22 C23 72.7(3)
C21 C22 C23 C28 141.3(4)
C29 C22 C23 C28 -42.5(5)
Ru2 C22 C23 C28 47.0(5)
C21 C22 C23 C24 -42.9(5)
C29 C22 C23 C24 133.3(4)
Ru2 C22 C23 C24 -137.2(3)
C28 C23 C24 C25 -2.3(6)
C22 C23 C24 C25 -178.3(4)
C23 C24 C25 C26 1.3(7)
C24 C25 C26 C27 0.3(7)
C25 C26 C27 C28 -0.9(7)
C24 C23 C28 C27 1.7(6)
C22 C23 C28 C27 177.5(4)
C26 C27 C28 C23 -0.1(7)
C21 C22 C29 C30 4.5(5)
C23 C22 C29 C30 -172.2(3)
Ru2 C22 C29 C30 60.5(3)
C21 C22 C29 Ru2 -55.9(3)
C23 C22 C29 Ru2 127.4(3)
C4 Ru2 C29 C30 55.5(3)
C3 Ru2 C29 C30 147.7(2)
C21 Ru2 C29 C30 -93.9(2)
C22 Ru2 C29 C30 -126.1(3)
Ru3 Ru2 C29 C30 -41.85(19)
Ru1 Ru2 C29 C30 -117.82(19)
C4 Ru2 C29 C22 -178.3(2)
C3 Ru2 C29 C22 -86.1(2)
C21 Ru2 C29 C22 32.3(2)
C30 Ru2 C29 C22 126.1(3)
Ru3 Ru2 C29 C22 84.3(2)
Ru1 Ru2 C29 C22 8.3(3)
C22 C29 C30 C31 178.3(3)
Ru2 C29 C30 C31 -121.1(3)
C22 C29 C30 Ru3 6.3(4)
Ru2 C29 C30 Ru3 66.83(18)
C22 C29 C30 Ru2 -60.6(3)
C6 Ru3 C30 C29 84.7(3)
C5 Ru3 C30 C29 -178.7(3)
C21 Ru3 C30 C29 -10.1(3)
N1 Ru3 C30 C29 -47.2(8)
Ru2 Ru3 C30 C29 -62.9(2)
C6 Ru3 C30 C31 -86.8(3)
C5 Ru3 C30 C31 9.9(3)
C21 Ru3 C30 C31 178.5(3)
N1 Ru3 C30 C31 141.4(6)
Ru2 Ru3 C30 C31 125.7(3)
C6 Ru3 C30 Ru2 147.52(14)
C5 Ru3 C30 Ru2 -115.83(15)
C21 Ru3 C30 Ru2 52.78(11)
N1 Ru3 C30 Ru2 15.6(7)
C4 Ru2 C30 C29 -137.1(2)
C3 Ru2 C30 C29 -40.1(3)
C21 Ru2 C30 C29 70.7(2)
C22 Ru2 C30 C29 32.6(2)
Ru3 Ru2 C30 C29 120.8(2)
Ru1 Ru2 C30 C29 100.8(2)
C4 Ru2 C30 C31 -23.9(4)
C3 Ru2 C30 C31 73.1(4)
C21 Ru2 C30 C31 -176.1(4)
C29 Ru2 C30 C31 113.2(4)
C22 Ru2 C30 C31 145.7(4)
Ru3 Ru2 C30 C31 -126.0(4)
Ru1 Ru2 C30 C31 -146.0(3)
C4 Ru2 C30 Ru3 102.09(17)
C3 Ru2 C30 Ru3 -160.89(16)
C21 Ru2 C30 Ru3 -50.06(12)
C29 Ru2 C30 Ru3 -120.8(2)
C22 Ru2 C30 Ru3 -88.24(14)
Ru1 Ru2 C30 Ru3 -19.95(19)
C29 C30 C31 C36 -118.0(4)
Ru3 C30 C31 C36 53.1(5)
Ru2 C30 C31 C36 154.9(3)
C29 C30 C31 C32 62.4(5)
Ru3 C30 C31 C32 -126.6(4)
Ru2 C30 C31 C32 -24.7(6)
C36 C31 C32 C33 -1.5(7)
C30 C31 C32 C33 178.2(4)
C31 C32 C33 C34 1.3(8)
C32 C33 C34 C35 0.6(8)
C33 C34 C35 C36 -2.2(8)
C34 C35 C36 C31 2.0(8)
C32 C31 C36 C35 -0.1(7)
C30 C31 C36 C35 -179.8(4)
